data_4028589
loop_
_publ_author_name
'Stephen Hanessian'
'Benjamin R. Schroeder'
'Bradley L. Merner'
'Bin Chen'
'Eric E. Swayze'
'Punit P. Seth'

_publ_section_title
;
 Synthesis of cis- and trans-\a-l-[4.3.0]Bicyclo-DNA Monomers for
 Antisense Technology: Methods for the Diastereoselective Formation of
 Bicyclic Nucleosides
;
_journal_name_full 'Journal of Organic Chemistry'
_journal_page_first 9051
_journal_page_last 9063
_journal_paper_doi 10.1021/jo401166q
_journal_volume 78
_journal_year 2013
_chemical_absolute_configuration rmad
_chemical_compound_source 'Synthesized by the authors. See text'
_chemical_formula_moiety 'C19 H24 O7'
_chemical_formula_sum 'C19 H24 O7'
_chemical_formula_weight 364.38
_chemical_name_systematic
; 
 ? 
;
_space_group_IT_number 19
_symmetry_cell_setting orthorhombic
_symmetry_space_group_name_Hall 'P 2ac 2ab'
_symmetry_space_group_name_H-M 'P 21 21 21'
_atom_sites_solution_hydrogens geom
_atom_sites_solution_primary direct
_atom_sites_solution_secondary difmap
_audit_creation_method SHELXL-97
_cell_angle_alpha 90.00
_cell_angle_beta 90.00
_cell_angle_gamma 90.00
_cell_formula_units_Z 4
_cell_length_a 6.05340(10)
_cell_length_b 9.3596(2)
_cell_length_c 31.6166(5)
_cell_measurement_reflns_used 9106
_cell_measurement_temperature 150
_cell_measurement_theta_max 71.88
_cell_measurement_theta_min 2.79
_cell_volume 1791.31(6)
_computing_cell_refinement 'SAINT V7.34A(Bruker AXS, 2006)'
_computing_data_collection 'APEX2  (Bruker AXS, 2006)'
_computing_data_reduction 'SAINT V7.34A(Bruker AXS, 2006)'
_computing_molecular_graphics 'SHELXTL v6.12 (Bruker AXS, 2001)'
_computing_publication_material 'UdMX (Maris, 2004)'
_computing_structure_refinement 'SHELXL97 (Sheldrick, 2008)'
_computing_structure_solution 'SHELXS97 (Sheldrick, 2008)'
_diffrn_ambient_temperature 150
_diffrn_detector_area_resol_mean 5.5
_diffrn_measured_fraction_theta_full 0.999
_diffrn_measured_fraction_theta_max 0.999
_diffrn_measurement_device_type 'Bruker Smart 6000'
_diffrn_measurement_method \w
_diffrn_radiation_monochromator 'Montel 200 optics'
_diffrn_radiation_source 'Rotating Anode'
_diffrn_radiation_type CuK\a
_diffrn_radiation_wavelength 1.54178
_diffrn_reflns_av_R_equivalents 0.036
_diffrn_reflns_av_sigmaI/netI 0.0223
_diffrn_reflns_limit_h_max 7
_diffrn_reflns_limit_h_min -7
_diffrn_reflns_limit_k_max 10
_diffrn_reflns_limit_k_min -11
_diffrn_reflns_limit_l_max 38
_diffrn_reflns_limit_l_min -38
_diffrn_reflns_number 24200
_diffrn_reflns_theta_full 72.82
_diffrn_reflns_theta_max 72.82
_diffrn_reflns_theta_min 2.80
_exptl_absorpt_coefficient_mu 0.860
_exptl_absorpt_correction_T_max 0.9097
_exptl_absorpt_correction_T_min 0.8405
_exptl_absorpt_correction_type multi-scan
_exptl_absorpt_process_details 'Sadabs (Sheldrick, 1996)'
_exptl_crystal_colour Colorless
_exptl_crystal_density_diffrn 1.351
_exptl_crystal_description needle
_exptl_crystal_F_000 776
_exptl_crystal_size_max 0.18
_exptl_crystal_size_mid 0.12
_exptl_crystal_size_min 0.11
_refine_diff_density_max 0.189
_refine_diff_density_min -0.217
_refine_diff_density_rms 0.037
_refine_ls_abs_structure_details 'Flack H D (1983), 1453 Friedel Pairs'
_refine_ls_abs_structure_Flack -0.06(17)
_refine_ls_extinction_coef 0.0031(4)
_refine_ls_extinction_expression Fc^*^=kFc[1+0.001xFc^2^\l^3^/sin(2\q)]^-1/4^
_refine_ls_extinction_method SHELXL
_refine_ls_goodness_of_fit_ref 1.060
_refine_ls_hydrogen_treatment constr
_refine_ls_matrix_type full
_refine_ls_number_parameters 240
_refine_ls_number_reflns 3558
_refine_ls_number_restraints 6
_refine_ls_restrained_S_all 1.187
_refine_ls_R_factor_all 0.0360
_refine_ls_R_factor_gt 0.0334
_refine_ls_shift/su_max 0.000
_refine_ls_shift/su_mean 0.000
_refine_ls_structure_factor_coef Fsqd
_refine_ls_weighting_details 'calc w=1/[\s^2^(Fo^2^)+(0.0591P)^2^] where P=(Fo^2^+2Fc^2^)/3'
_refine_ls_weighting_scheme calc
_refine_ls_wR_factor_gt 0.0888
_refine_ls_wR_factor_ref 0.0906
_reflns_number_gt 3282
_reflns_number_total 3558
_reflns_threshold_expression I>2\s(I)
_cod_data_source_file jo401166q_si_002.cif
_cod_data_source_block bent18
_cod_database_code 4028589

loop_
_symmetry_equiv_pos_as_xyz
'x, y, z'
'-x+1/2, -y, z+1/2'
'-x, y+1/2, -z+1/2'
'x+1/2, -y+1/2, -z'

loop_
_atom_site_label
_atom_site_type_symbol
_atom_site_fract_x
_atom_site_fract_y
_atom_site_fract_z
_atom_site_U_iso_or_equiv
_atom_site_adp_type
_atom_site_occupancy
_atom_site_symmetry_multiplicity
_atom_site_calc_flag
_atom_site_refinement_flags
O1 O 0.3586(2) 0.64454(13) 0.09504(4) 0.0423(3) Uani 1 1 d .
O2 O -0.03844(19) 0.93184(13) 0.19330(4) 0.0336(3) Uani 1 1 d U
O3 O 0.04483(19) 1.07391(14) 0.11470(4) 0.0358(3) Uani 1 1 d .
O4 O 0.59181(19) 1.11781(13) 0.13229(4) 0.0391(3) Uani 1 1 d .
H4 H 0.7189 1.0916 0.1250 0.059 Uiso 1 1 calc R
O5 O 0.2930(2) 0.95075(13) 0.04646(4) 0.0380(3) Uani 1 1 d .
O6 O 0.0095(2) 1.11188(15) 0.04315(4) 0.0471(3) Uani 1 1 d .
O7 O -0.7568(2) 1.05951(14) 0.33436(4) 0.0435(3) Uani 1 1 d .
C1 C 0.5183(3) 0.86620(19) 0.11665(5) 0.0332(4) Uani 1 1 d .
H1A H 0.6168 0.8522 0.0920 0.040 Uiso 1 1 calc R
H1B H 0.6080 0.8520 0.1425 0.040 Uiso 1 1 calc R
C2 C 0.3403(3) 0.75384(18) 0.11549(5) 0.0328(4) Uani 1 1 d .
C3 C 0.1396(3) 0.78092(17) 0.14321(5) 0.0324(4) Uani 1 1 d .
H3A H 0.0074 0.7908 0.1250 0.039 Uiso 1 1 calc R
H3B H 0.1164 0.6974 0.1619 0.039 Uiso 1 1 calc R
C4 C 0.1633(3) 0.91417(17) 0.17017(5) 0.0298(3) Uani 1 1 d .
H4A H 0.2854 0.8979 0.1909 0.036 Uiso 1 1 calc R
C5 C 0.2221(3) 1.04331(17) 0.14343(5) 0.0296(3) Uani 1 1 d .
H5 H 0.2451 1.1275 0.1624 0.036 Uiso 1 1 calc R
C6 C 0.4331(3) 1.02047(18) 0.11616(5) 0.0304(4) Uani 1 1 d .
C7 C 0.3585(3) 1.06892(18) 0.07189(5) 0.0334(4) Uani 1 1 d .
H7 H 0.4698 1.1313 0.0576 0.040 Uiso 1 1 calc R
C8 C 0.1369(3) 1.14348(19) 0.07837(5) 0.0358(4) Uani 1 1 d .
H8 H 0.1540 1.2487 0.0827 0.043 Uiso 1 1 calc R
C9 C -0.0187(4) 1.0373(3) 0.22535(7) 0.0611(6) Uani 1 1 d U
H9A H -0.0037 1.1325 0.2120 0.073 Uiso 1 1 calc R
H9B H 0.1166 1.0189 0.2421 0.073 Uiso 1 1 calc R
C10 C -0.2153(3) 1.0375(2) 0.25429(6) 0.0445(5) Uani 1 1 d .
C11 C -0.3691(3) 1.1463(2) 0.25161(5) 0.0427(4) Uani 1 1 d .
H11 H -0.3528 1.2180 0.2306 0.051 Uiso 1 1 calc R
C12 C -0.5474(3) 1.1520(2) 0.27925(5) 0.0380(4) Uani 1 1 d .
H12 H -0.6509 1.2281 0.2775 0.046 Uiso 1 1 calc R
C13 C -0.5731(3) 1.04594(18) 0.30947(5) 0.0333(4) Uani 1 1 d .
C14 C -0.4205(3) 0.93715(19) 0.31303(6) 0.0390(4) Uani 1 1 d .
H14 H -0.4366 0.8652 0.3340 0.047 Uiso 1 1 calc R
C15 C -0.2422(3) 0.9353(2) 0.28519(6) 0.0449(5) Uani 1 1 d .
H15 H -0.1358 0.8612 0.2876 0.054 Uiso 1 1 calc R
C16 C -0.7972(4) 0.9519(2) 0.36507(6) 0.0494(5) Uani 1 1 d .
H16A H -0.8093 0.8589 0.3510 0.074 Uiso 1 1 calc R
H16B H -0.9352 0.9730 0.3800 0.074 Uiso 1 1 calc R
H16C H -0.6749 0.9496 0.3854 0.074 Uiso 1 1 calc R
C17 C 0.1144(3) 0.9958(2) 0.02011(6) 0.0430(4) Uani 1 1 d .
C18 C -0.0465(4) 0.8747(3) 0.01532(7) 0.0532(5) Uani 1 1 d .
H18A H 0.0208 0.7988 -0.0017 0.080 Uiso 1 1 calc R
H18B H -0.1805 0.9092 0.0012 0.080 Uiso 1 1 calc R
H18C H -0.0847 0.8370 0.0433 0.080 Uiso 1 1 calc R
C19 C 0.1981(4) 1.0543(3) -0.02156(6) 0.0589(6) Uani 1 1 d .
H19A H 0.2985 1.1344 -0.0162 0.088 Uiso 1 1 calc R
H19B H 0.0729 1.0874 -0.0386 0.088 Uiso 1 1 calc R
H19C H 0.2771 0.9790 -0.0369 0.088 Uiso 1 1 calc R

loop_
_atom_site_aniso_label
_atom_site_aniso_U_11
_atom_site_aniso_U_22
_atom_site_aniso_U_33
_atom_site_aniso_U_23
_atom_site_aniso_U_13
_atom_site_aniso_U_12
O1 0.0513(8) 0.0322(6) 0.0434(7) -0.0069(5) 0.0081(6) 0.0030(6)
O2 0.0309(6) 0.0364(6) 0.0336(6) -0.0076(5) 0.0075(5) -0.0045(5)
O3 0.0243(5) 0.0428(7) 0.0404(6) 0.0076(5) 0.0028(5) 0.0021(5)
O4 0.0218(6) 0.0388(7) 0.0566(7) -0.0112(6) 0.0019(5) -0.0037(5)
O5 0.0433(7) 0.0363(6) 0.0345(6) -0.0032(5) -0.0004(5) 0.0058(5)
O6 0.0497(8) 0.0473(8) 0.0444(7) 0.0013(6) -0.0094(6) 0.0132(6)
O7 0.0434(7) 0.0401(7) 0.0469(7) 0.0052(6) 0.0115(6) 0.0091(6)
C1 0.0249(8) 0.0370(9) 0.0376(8) -0.0014(7) 0.0030(7) 0.0034(7)
C2 0.0334(9) 0.0312(8) 0.0340(8) 0.0012(7) -0.0001(7) 0.0044(7)
C3 0.0310(8) 0.0293(8) 0.0369(8) -0.0018(7) 0.0042(7) -0.0021(7)
C4 0.0238(7) 0.0329(8) 0.0326(8) -0.0011(7) 0.0024(6) 0.0004(6)
C5 0.0234(8) 0.0297(8) 0.0357(8) -0.0036(6) 0.0021(6) 0.0012(6)
C6 0.0229(8) 0.0311(8) 0.0372(8) -0.0026(7) 0.0037(6) -0.0019(6)
C7 0.0324(8) 0.0289(8) 0.0390(9) 0.0012(7) 0.0072(7) -0.0014(7)
C8 0.0380(10) 0.0308(8) 0.0387(9) 0.0047(7) 0.0029(8) 0.0030(7)
C9 0.0591(12) 0.0643(12) 0.0599(11) -0.0316(10) 0.0246(10) -0.0268(10)
C10 0.0440(10) 0.0481(11) 0.0414(10) -0.0197(8) 0.0134(8) -0.0157(9)
C11 0.0513(11) 0.0450(10) 0.0318(8) 0.0000(8) -0.0010(8) -0.0140(9)
C12 0.0403(10) 0.0360(9) 0.0378(9) 0.0009(7) -0.0052(8) -0.0018(8)
C13 0.0362(9) 0.0335(8) 0.0300(8) -0.0042(7) 0.0015(7) 0.0010(7)
C14 0.0441(10) 0.0331(9) 0.0398(9) -0.0021(8) 0.0010(8) 0.0029(8)
C15 0.0406(10) 0.0375(9) 0.0566(11) -0.0131(9) 0.0065(9) 0.0039(8)
C16 0.0551(12) 0.0486(11) 0.0445(10) 0.0068(9) 0.0163(9) 0.0026(9)
C17 0.0504(11) 0.0431(10) 0.0354(9) 0.0015(8) -0.0031(8) 0.0036(9)
C18 0.0537(13) 0.0573(13) 0.0485(11) -0.0025(10) -0.0052(10) -0.0045(11)
C19 0.0755(16) 0.0619(14) 0.0394(10) 0.0099(10) 0.0021(11) 0.0003(12)

loop_
_atom_type_symbol
_atom_type_description
_atom_type_scat_dispersion_real
_atom_type_scat_dispersion_imag
_atom_type_scat_source
C C 0.0181 0.0091 'International Tables Vol C Tables 4.2.6.8 and 6.1.1.4'
H H 0.0000 0.0000 'International Tables Vol C Tables 4.2.6.8 and 6.1.1.4'
O O 0.0492 0.0322 'International Tables Vol C Tables 4.2.6.8 and 6.1.1.4'

loop_
_geom_angle_atom_site_label_1
_geom_angle_atom_site_label_2
_geom_angle_atom_site_label_3
_geom_angle
_geom_angle_publ_flag
C9 O2 C4 111.88(14) y
C8 O3 C5 107.90(12) y
C6 O4 H4 109.5 ?
C7 O5 C17 108.10(13) y
C8 O6 C17 108.62(14) y
C13 O7 C16 117.86(15) y
C2 C1 C6 114.64(13) y
C2 C1 H1A 108.6 ?
C6 C1 H1A 108.6 ?
C2 C1 H1B 108.6 ?
C6 C1 H1B 108.6 ?
H1A C1 H1B 107.6 ?
O1 C2 C1 122.40(16) y
O1 C2 C3 121.33(16) y
C1 C2 C3 116.20(14) y
C4 C3 C2 112.68(13) y
C4 C3 H3A 109.1 ?
C2 C3 H3A 109.1 ?
C4 C3 H3B 109.1 ?
C2 C3 H3B 109.1 ?
H3A C3 H3B 107.8 ?
O2 C4 C3 107.52(13) y
O2 C4 C5 113.10(13) y
C3 C4 C5 111.34(13) y
O2 C4 H4A 108.2 ?
C3 C4 H4A 108.2 ?
C5 C4 H4A 108.2 ?
O3 C5 C4 109.65(13) y
O3 C5 C6 106.90(13) y
C4 C5 C6 113.07(13) y
O3 C5 H5 109.0 ?
C4 C5 H5 109.0 ?
C6 C5 H5 109.0 ?
O4 C6 C1 111.93(13) y
O4 C6 C7 109.67(14) y
C1 C6 C7 112.68(14) y
O4 C6 C5 105.56(12) y
C1 C6 C5 113.56(14) y
C7 C6 C5 102.84(13) y
O5 C7 C8 100.74(14) y
O5 C7 C6 111.50(14) y
C8 C7 C6 105.71(13) y
O5 C7 H7 112.7 ?
C8 C7 H7 112.7 ?
C6 C7 H7 112.7 ?
O6 C8 O3 109.32(14) y
O6 C8 C7 106.46(13) y
O3 C8 C7 103.98(13) y
O6 C8 H8 112.2 ?
O3 C8 H8 112.2 ?
C7 C8 H8 112.2 ?
O2 C9 C10 111.68(16) y
O2 C9 H9A 109.3 ?
C10 C9 H9A 109.3 ?
O2 C9 H9B 109.3 ?
C10 C9 H9B 109.3 ?
H9A C9 H9B 107.9 ?
C15 C10 C11 118.38(17) y
C15 C10 C9 121.7(2) y
C11 C10 C9 119.87(19) y
C10 C11 C12 120.87(17) y
C10 C11 H11 119.6 ?
C12 C11 H11 119.6 ?
C13 C12 C11 119.52(17) y
C13 C12 H12 120.2 ?
C11 C12 H12 120.2 ?
O7 C13 C14 124.46(16) y
O7 C13 C12 114.91(16) y
C14 C13 C12 120.63(17) y
C13 C14 C15 118.45(17) y
C13 C14 H14 120.8 ?
C15 C14 H14 120.8 ?
C10 C15 C14 122.11(18) y
C10 C15 H15 118.9 ?
C14 C15 H15 118.9 ?
O7 C16 H16A 109.5 ?
O7 C16 H16B 109.5 ?
H16A C16 H16B 109.5 ?
O7 C16 H16C 109.5 ?
H16A C16 H16C 109.5 ?
H16B C16 H16C 109.5 ?
O5 C17 O6 104.99(14) y
O5 C17 C18 109.04(16) y
O6 C17 C18 109.37(17) y
O5 C17 C19 111.16(18) y
O6 C17 C19 108.18(17) y
C18 C17 C19 113.71(17) y
C17 C18 H18A 109.5 ?
C17 C18 H18B 109.5 ?
H18A C18 H18B 109.5 ?
C17 C18 H18C 109.5 ?
H18A C18 H18C 109.5 ?
H18B C18 H18C 109.5 ?
C17 C19 H19A 109.5 ?
C17 C19 H19B 109.5 ?
H19A C19 H19B 109.5 ?
C17 C19 H19C 109.5 ?
H19A C19 H19C 109.5 ?
H19B C19 H19C 109.5 ?

loop_
_geom_bond_atom_site_label_1
_geom_bond_atom_site_label_2
_geom_bond_distance
_geom_bond_publ_flag
O1 C2 1.215(2) y
O2 C9 1.420(2) y
O2 C4 1.4328(18) y
O3 C8 1.433(2) y
O3 C5 1.4347(19) y
O4 C6 1.4188(19) y
O4 H4 0.8400 ?
O5 C7 1.424(2) y
O5 C17 1.429(2) y
O6 C8 1.386(2) y
O6 C17 1.454(2) y
O7 C13 1.368(2) y
O7 C16 1.420(2) y
C1 C2 1.506(2) y
C1 C6 1.533(2) y
C1 H1a 0.9900 ?
C1 H1b 0.9900 ?
C2 C3 1.519(2) y
C3 C4 1.517(2) y
C3 H3a 0.9900 ?
C3 H3b 0.9900 ?
C4 C5 1.517(2) y
C4 H4a 1.0000 ?
C5 C6 1.556(2) y
C5 H5 1.0000 ?
C6 C7 1.539(2) y
C7 C8 1.526(2) y
C7 H7 1.0000 ?
C8 H8 1.0000 ?
C9 C10 1.501(3) y
C9 H9a 0.9900 ?
C9 H9b 0.9900 ?
C10 C15 1.377(3) y
C10 C11 1.382(3) y
C11 C12 1.390(2) y
C11 H11 0.9500 ?
C12 C13 1.387(2) y
C12 H12 0.9500 ?
C13 C14 1.379(2) y
C14 C15 1.393(3) y
C14 H14 0.9500 ?
C15 H15 0.9500 ?
C16 H16a 0.9800 ?
C16 H16b 0.9800 ?
C16 H16c 0.9800 ?
C17 C18 1.502(3) y
C17 C19 1.514(3) y
C18 H18a 0.9800 ?
C18 H18b 0.9800 ?
C18 H18c 0.9800 ?
C19 H19a 0.9800 ?
C19 H19b 0.9800 ?
C19 H19c 0.9800 ?

loop_
_geom_hbond_atom_site_label_D
_geom_hbond_atom_site_label_H
_geom_hbond_atom_site_label_A
_geom_hbond_distance_DH
_geom_hbond_distance_HA
_geom_hbond_distance_DA
_geom_hbond_angle_DHA
_geom_hbond_site_symmetry_A
_geom_hbond_publ_flag
O4 H4 O3 0.84 2.01 2.8282(16) 165.8 1_655 y

loop_
_geom_torsion_atom_site_label_1
_geom_torsion_atom_site_label_2
_geom_torsion_atom_site_label_3
_geom_torsion_atom_site_label_4
_geom_torsion
_geom_torsion_publ_flag
C6 C1 C2 O1 140.77(17) y
C6 C1 C2 C3 -42.2(2) y
O1 C2 C3 C4 172.68(15) y
C1 C2 C3 C4 -4.4(2) y
C9 O2 C4 C3 168.83(16) y
C9 O2 C4 C5 -67.8(2) y
C2 C3 C4 O2 177.47(13) y
C2 C3 C4 C5 53.07(18) y
C8 O3 C5 C4 -152.70(13) y
C8 O3 C5 C6 -29.78(17) y
O2 C4 C5 O3 -57.19(17) y
C3 C4 C5 O3 64.00(16) y
O2 C4 C5 C6 -176.38(12) y
C3 C4 C5 C6 -55.18(17) y
C2 C1 C6 O4 158.74(14) y
C2 C1 C6 C7 -77.10(18) y
C2 C1 C6 C5 39.33(19) y
O3 C5 C6 O4 124.93(13) y
C4 C5 C6 O4 -114.31(15) y
O3 C5 C6 C1 -112.08(15) y
C4 C5 C6 C1 8.68(19) y
O3 C5 C6 C7 9.98(16) y
C4 C5 C6 C7 130.74(14) y
C17 O5 C7 C8 33.38(16) y
C17 O5 C7 C6 145.15(14) y
O4 C6 C7 O5 151.12(13) y
C1 C6 C7 O5 25.72(18) y
C5 C6 C7 O5 -96.94(15) y
O4 C6 C7 C8 -100.29(14) y
C1 C6 C7 C8 134.31(14) y
C5 C6 C7 C8 11.65(16) y
C17 O6 C8 O3 -98.12(16) y
C17 O6 C8 C7 13.63(18) y
C5 O3 C8 O6 150.31(13) y
C5 O3 C8 C7 36.94(16) y
O5 C7 C8 O6 -28.63(16) y
C6 C7 C8 O6 -144.78(14) y
O5 C7 C8 O3 86.78(14) y
C6 C7 C8 O3 -29.38(17) y
C4 O2 C9 C10 -169.98(18) y
O2 C9 C10 C15 76.8(3) y
O2 C9 C10 C11 -106.4(2) y
C15 C10 C11 C12 -0.3(3) y
C9 C10 C11 C12 -177.25(17) y
C10 C11 C12 C13 -1.1(3) y
C16 O7 C13 C14 -2.1(3) y
C16 O7 C13 C12 177.98(16) y
C11 C12 C13 O7 -178.39(15) y
C11 C12 C13 C14 1.7(3) y
O7 C13 C14 C15 179.17(16) y
C12 C13 C14 C15 -1.0(3) y
C11 C10 C15 C14 1.1(3) y
C9 C10 C15 C14 177.99(18) y
C13 C14 C15 C10 -0.5(3) y
C7 O5 C17 O6 -26.42(18) y
C7 O5 C17 C18 -143.53(15) y
C7 O5 C17 C19 90.33(18) y
C8 O6 C17 O5 6.85(19) y
C8 O6 C17 C18 123.73(16) y
C8 O6 C17 C19 -111.92(18) y
